data_7161132
loop_
_publ_author_name
'Kumar, Mukesh'
'Yadav, Komal'
'Singh, Satyajit'
'Rangnath Pawar, Anil'
'Singh, Mrinalini'
'Iyer, Parameswar Krishnan'
'Khan, Abu Taleb'

_publ_section_title
;
 CSA-catalyzed three-component synthesis of
 6-aryl-6<i>H</i>-chromeno[4,3-<i>b</i>]quinolines.
;
_journal_issue 18
_journal_name_full 'Organic &amp; biomolecular chemistry'
_journal_page_first 3953
_journal_page_last 3959
_journal_paper_doi 10.1039/d6ob00383d
_journal_volume 24
_journal_year 2026
_chemical_formula_moiety 'C22 H14 F N O'
_chemical_formula_sum 'C22 H14 F N O'
_chemical_formula_weight 327.34
_space_group_crystal_system monoclinic
_space_group_IT_number 14
_space_group_name_Hall '-P 2ybc'
_space_group_name_H-M_alt 'P 1 21/c 1'
_atom_sites_solution_hydrogens geom
_atom_sites_solution_primary dual
_audit_creation_date 2026-02-23
_audit_creation_method
;
Olex2 1.5
(compiled 2023.08.24 svn.re1ec1418 for OlexSys, GUI svn.r6817)
;
_audit_update_record
;
2026-02-23 deposited with the CCDC.	2026-04-17 downloaded from the CCDC.
;
_cell_angle_alpha 90
_cell_angle_beta 110.467(10)
_cell_angle_gamma 90
_cell_formula_units_Z 4
_cell_length_a 8.807(3)
_cell_length_b 15.799(6)
_cell_length_c 12.225(5)
_cell_measurement_reflns_used 9936
_cell_measurement_temperature 296(2)
_cell_measurement_theta_max 26.46
_cell_measurement_theta_min 2.20
_cell_volume 1593.6(10)
_computing_cell_refinement 'SAINT V8.40B (?, 2016)'
_computing_data_reduction 'SAINT V8.40B (?, 2016)'
_computing_molecular_graphics 'Olex2 1.5 (Dolomanov et al., 2009)'
_computing_publication_material 'Olex2 1.5 (Dolomanov et al., 2009)'
_computing_structure_refinement 'SHELXL 2018/3 (Sheldrick, 2015)'
_computing_structure_solution 'SHELXT 2018/2 (Sheldrick, 2018)'
_diffrn_ambient_temperature 296.00
_diffrn_detector_area_resol_mean 7.9
_diffrn_measured_fraction_theta_full 0.976
_diffrn_measured_fraction_theta_max 0.924
_diffrn_measurement_device_type CMOS-PHOTONII-7
_diffrn_measurement_method '\w and \f scans'
_diffrn_radiation_monochromator graphite
_diffrn_radiation_type MoK\a
_diffrn_radiation_wavelength 0.71073
_diffrn_reflns_av_R_equivalents 0.0483
_diffrn_reflns_av_unetI/netI 0.0332
_diffrn_reflns_Laue_measured_fraction_full 0.976
_diffrn_reflns_Laue_measured_fraction_max 0.924
_diffrn_reflns_limit_h_max 10
_diffrn_reflns_limit_h_min -10
_diffrn_reflns_limit_k_max 19
_diffrn_reflns_limit_k_min -19
_diffrn_reflns_limit_l_max 15
_diffrn_reflns_limit_l_min -15
_diffrn_reflns_number 34307
_diffrn_reflns_point_group_measured_fraction_full 0.976
_diffrn_reflns_point_group_measured_fraction_max 0.924
_diffrn_reflns_theta_full 25.242
_diffrn_reflns_theta_max 26.443
_diffrn_reflns_theta_min 2.578
_diffrn_source 'X-ray Tube'
_diffrn_source_current 1.4
_diffrn_source_power 0.07
_diffrn_source_voltage 50.0
_diffrn_standards_number 0
_exptl_absorpt_coefficient_mu 0.092
_exptl_absorpt_correction_T_max 0.7454
_exptl_absorpt_correction_T_min 0.6938
_exptl_absorpt_correction_type multi-scan
_exptl_absorpt_process_details
;
SADABS-2016/2 (Bruker,2016/2) was used for absorption correction.
wR2(int) was 0.1134 before and 0.0633 after correction.
The Ratio of minimum to maximum transmission is 0.9308.
The \l/2 correction factor is Not present.
;
_exptl_crystal_colour 'metallic light colourless'
_exptl_crystal_colour_lustre metallic
_exptl_crystal_colour_modifier light
_exptl_crystal_colour_primary colourless
_exptl_crystal_density_diffrn 1.364
_exptl_crystal_description needle
_exptl_crystal_F_000 680
_exptl_crystal_size_max 0.12
_exptl_crystal_size_mid 0.08
_exptl_crystal_size_min 0.02
_refine_diff_density_max 0.201
_refine_diff_density_min -0.250
_refine_diff_density_rms 0.036
_refine_ls_extinction_method none
_refine_ls_goodness_of_fit_ref 1.279
_refine_ls_hydrogen_treatment constr
_refine_ls_matrix_type full
_refine_ls_number_parameters 290
_refine_ls_number_reflns 3031
_refine_ls_number_restraints 298
_refine_ls_restrained_S_all 1.227
_refine_ls_R_factor_all 0.1432
_refine_ls_R_factor_gt 0.1025
_refine_ls_shift/su_max 0.000
_refine_ls_shift/su_mean 0.000
_refine_ls_structure_factor_coef Fsqd
_refine_ls_weighting_details 'w=1/[\s^2^(Fo^2^)+(0.0297P)^2^+1.3430P] where P=(Fo^2^+2Fc^2^)/3'
_refine_ls_weighting_scheme calc
_refine_ls_wR_factor_gt 0.1611
_refine_ls_wR_factor_ref 0.1806
_reflns_Friedel_coverage 0.000
_reflns_number_gt 2146
_reflns_number_total 3031
_reflns_threshold_expression 'I > 2\s(I)'
_cod_data_source_file d6ob00383d2.cif
_cod_data_source_block ee_a
_cod_depositor_comments 'Adding full bibliography for 7161132.cif.'
_cod_original_cell_volume 1593.6(11)
_cod_database_code 7161132
_shelx_shelxl_version_number 2018/3
_shelx_space_group_comment
;
The symmetry employed for this shelxl refinement is uniquely defined
by the following loop, which should always be used as a source of
symmetry information in preference to the above space-group names.
They are only intended as comments.
;
_shelx_estimated_absorpt_t_max 0.998
_shelx_estimated_absorpt_t_min 0.989
_olex2_refinement_description
;
1. Fixed Uiso
 At 1.2 times of:
  All C(H) groups
2. Restrained distances
 O001-C00P \\sim O001-C00Q
 with sigma of 0.02
 C00B-C00K \\sim C1-C5
 with sigma of 0.02
 C00B-C00N \\sim C1-C2
 with sigma of 0.02
 C00B-C00P \\sim C1-C00Q
 with sigma of 0.02
 C00G-C00P \\sim C00G-C00Q
 with sigma of 0.02
 C00K-C00M \\sim C5-C3
 with sigma of 0.02
 C00L-C00M \\sim C6-C3
 with sigma of 0.02
 C00L-C00O \\sim C6-C4
 with sigma of 0.02
 C00N-C00O \\sim C2-C4
 with sigma of 0.02
 O001-C00B \\sim O001-C1
 with sigma of 0.04
 C00B-C00G \\sim C1-C00G
 with sigma of 0.04
 C00B-C00M \\sim C1-C3
 with sigma of 0.04
 C00B-C00O \\sim C1-C4
 with sigma of 0.04
 C00K-C00L \\sim C5-C6
 with sigma of 0.04
 C00K-C00N \\sim C5-C2
 with sigma of 0.04
 C00K-C00P \\sim C5-C00Q
 with sigma of 0.04
 C00L-C00N \\sim C6-C2
 with sigma of 0.04
 C00M-C00O \\sim C3-C4
 with sigma of 0.04
 C00N-C00P \\sim C2-C00Q
 with sigma of 0.04
3. Rigid body (RIGU) restrains
 All non-hydrogen atoms
 with sigma for 1-2 distances of 0.004 and sigma for 1-3 distances of 0.004
4. Others
 Sof(C00Q)=Sof(H00Q)=Sof(C1)=Sof(C2)=Sof(H2)=Sof(C3)=Sof(H3)=Sof(C4)=Sof(H4)=
 Sof(C5)=Sof(H5)=Sof(C6)=Sof(H6)=1-FVAR(1)
 Sof(C00B)=Sof(C00K)=Sof(H00K)=Sof(C00L)=Sof(H00L)=Sof(C00M)=Sof(H00M)=
 Sof(C00N)=Sof(H00N)=Sof(C00O)=Sof(H00O)=Sof(C00P)=Sof(H00P)=FVAR(1)
5.a Ternary CH refined with riding coordinates:
 C00P(H00P), C00Q(H00Q)
5.b Aromatic/amide H refined with riding coordinates:
 C009(H009), C00A(H00A), C00C(H00C), C00D(H00D), C00F(H00F), C00H(H00H),
 C00I(H00I), C00J(H00J), C00K(H00K), C00L(H00L), C00M(H00M), C00N(H00N),
 C00O(H00O), C2(H2), C3(H3), C4(H4), C5(H5), C6(H6)
;
_olex2_submission_special_instructions 'No special instructions were received'

loop_
_space_group_symop_operation_xyz
'x, y, z'
'-x, y+1/2, -z+1/2'
'-x, -y, -z'
'x, -y-1/2, z-1/2'

loop_
_atom_site_label
_atom_site_type_symbol
_atom_site_fract_x
_atom_site_fract_y
_atom_site_fract_z
_atom_site_U_iso_or_equiv
_atom_site_adp_type
_atom_site_occupancy
_atom_site_site_symmetry_order
_atom_site_calc_flag
_atom_site_refinement_flags_posn
_atom_site_refinement_flags_adp
_atom_site_refinement_flags_occupancy
_atom_site_disorder_assembly
_atom_site_disorder_group
O001 O 0.2323(3) 0.44227(17) 0.5914(2) 0.0790(8) Uani 1 1 d D . . . .
N002 N 0.5558(3) 0.30251(16) 0.4906(2) 0.0509(6) Uani 1 1 d . . . . .
F003 F 0.2866(4) 0.51624(17) 0.17257(19) 0.1128(10) Uani 1 1 d . . . . .
C004 C 0.2506(4) 0.4594(2) 0.4862(3) 0.0508(8) Uani 1 1 d . . . . .
C005 C 0.4521(4) 0.3449(2) 0.5244(2) 0.0510(8) Uani 1 1 d . . . . .
C006 C 0.6307(4) 0.22344(19) 0.6735(3) 0.0509(8) Uani 1 1 d . . . . .
C007 C 0.6457(4) 0.24116(19) 0.5644(3) 0.0494(7) Uani 1 1 d . . . . .
C008 C 0.3544(4) 0.41224(19) 0.4488(2) 0.0516(8) Uani 1 1 d . . . . .
C009 C 0.5163(4) 0.2701(2) 0.7051(3) 0.0619(9) Uani 1 1 d . . . . .
H009 H 0.502501 0.259989 0.775990 0.074 Uiso 1 1 calc R U . . .
C00A C 0.7254(4) 0.1588(2) 0.7442(3) 0.0633(9) Uani 1 1 d . . . . .
H00A H 0.717174 0.147410 0.816576 0.076 Uiso 1 1 calc R U . . .
C00B C 0.2436(19) 0.3555(10) 0.7533(9) 0.050(3) Uani 0.560(9) 1 d D . P A 1
C00C C 0.1748(4) 0.5443(2) 0.3145(3) 0.0630(9) Uani 1 1 d . . . . .
H00C H 0.115342 0.588401 0.269024 0.076 Uiso 1 1 calc R U . . .
C00D C 0.7553(4) 0.1925(2) 0.5294(3) 0.0647(9) Uani 1 1 d . . . . .
H00D H 0.767418 0.203508 0.458191 0.078 Uiso 1 1 calc R U . . .
C00E C 0.2749(5) 0.4968(2) 0.2774(3) 0.0670(10) Uani 1 1 d . . . . .
C00F C 0.1630(4) 0.5257(2) 0.4212(3) 0.0675(10) Uani 1 1 d . . . . .
H00F H 0.096163 0.557906 0.449274 0.081 Uiso 1 1 calc R U . . .
C00G C 0.4265(5) 0.3299(2) 0.6314(3) 0.0675(10) Uani 1 1 d D . . . .
C00H C 0.3651(5) 0.4319(2) 0.3409(3) 0.0749(11) Uani 1 1 d . . . . .
H00H H 0.433086 0.400970 0.312375 0.090 Uiso 1 1 calc R U . . .
C00I C 0.8427(5) 0.1300(2) 0.5988(4) 0.0767(11) Uani 1 1 d . . . . .
H00I H 0.913249 0.098016 0.574078 0.092 Uiso 1 1 calc R U . . .
C00J C 0.8285(5) 0.1128(2) 0.7071(3) 0.0749(11) Uani 1 1 d . . . . .
H00J H 0.890002 0.069845 0.753901 0.090 Uiso 1 1 calc R U . . .
C00K C 0.330(2) 0.4094(11) 0.8396(13) 0.071(4) Uani 0.560(9) 1 d D . P A 1
H00K H 0.398183 0.448981 0.823974 0.085 Uiso 0.560(9) 1 calc R U P A 1
C00L C 0.2208(17) 0.3487(10) 0.9742(10) 0.068(4) Uani 0.560(9) 1 d D . P A 1
H00L H 0.212628 0.346732 1.047951 0.082 Uiso 0.560(9) 1 calc R U P A 1
C00M C 0.320(2) 0.4066(11) 0.9496(13) 0.076(4) Uani 0.560(9) 1 d D . P A 1
H00M H 0.379839 0.444170 1.007023 0.091 Uiso 0.560(9) 1 calc R U P A 1
C00N C 0.1444(13) 0.2971(7) 0.7777(10) 0.060(3) Uani 0.560(9) 1 d D . P A 1
H00N H 0.084306 0.259957 0.719697 0.072 Uiso 0.560(9) 1 calc R U P A 1
C00O C 0.1330(13) 0.2931(7) 0.8880(12) 0.069(3) Uani 0.560(9) 1 d D . P A 1
H00O H 0.066358 0.252890 0.903888 0.083 Uiso 0.560(9) 1 calc R U P A 1
C00P C 0.2577(8) 0.3623(4) 0.6356(5) 0.0535(19) Uani 0.560(9) 1 d D . P A 1
H00P H 0.173137 0.326241 0.582668 0.064 Uiso 0.560(9) 1 calc R U P A 1
C00Q C 0.3507(9) 0.4058(5) 0.6766(6) 0.047(2) Uani 0.440(9) 1 d D . P A 2
H00Q H 0.435642 0.447879 0.711534 0.056 Uiso 0.440(9) 1 calc R U P A 2
C1 C 0.289(2) 0.3745(12) 0.7689(12) 0.047(4) Uani 0.440(9) 1 d D . P A 2
C2 C 0.1771(19) 0.3102(11) 0.7452(12) 0.063(3) Uani 0.440(9) 1 d D . P A 2
H2 H 0.142961 0.283397 0.672880 0.076 Uiso 0.440(9) 1 calc R U P A 2
C3 C 0.281(3) 0.3854(14) 0.9631(14) 0.080(6) Uani 0.440(9) 1 d D . P A 2
H3 H 0.318611 0.411182 1.036067 0.096 Uiso 0.440(9) 1 calc R U P A 2
C4 C 0.1160(18) 0.2857(9) 0.8310(16) 0.075(5) Uani 0.440(9) 1 d D . P A 2
H4 H 0.039546 0.242539 0.815061 0.090 Uiso 0.440(9) 1 calc R U P A 2
C5 C 0.344(3) 0.4098(12) 0.8774(14) 0.062(4) Uani 0.440(9) 1 d D . P A 2
H5 H 0.424143 0.450934 0.894658 0.074 Uiso 0.440(9) 1 calc R U P A 2
C6 C 0.166(2) 0.3242(13) 0.9399(15) 0.074(6) Uani 0.440(9) 1 d D . P A 2
H6 H 0.122494 0.308273 0.995776 0.089 Uiso 0.440(9) 1 calc R U P A 2

loop_
_atom_site_aniso_label
_atom_site_aniso_U_11
_atom_site_aniso_U_22
_atom_site_aniso_U_33
_atom_site_aniso_U_23
_atom_site_aniso_U_13
_atom_site_aniso_U_12
O001 0.0905(19) 0.0895(18) 0.0774(17) 0.0334(14) 0.0548(15) 0.0385(15)
N002 0.0552(15) 0.0564(16) 0.0452(14) -0.0041(12) 0.0227(12) -0.0003(12)
F003 0.174(3) 0.118(2) 0.0622(14) 0.0341(13) 0.0608(16) 0.0479(19)
C004 0.0525(18) 0.0564(19) 0.0465(17) 0.0023(14) 0.0210(14) -0.0016(15)
C005 0.0614(19) 0.0557(19) 0.0408(16) -0.0032(14) 0.0241(14) 0.0042(15)
C006 0.0530(18) 0.0503(18) 0.0497(17) -0.0033(14) 0.0182(14) 0.0010(14)
C007 0.0500(18) 0.0493(18) 0.0496(17) -0.0080(14) 0.0181(14) -0.0041(14)
C008 0.064(2) 0.0520(18) 0.0396(16) -0.0007(14) 0.0185(14) 0.0012(15)
C009 0.077(2) 0.068(2) 0.0475(18) 0.0057(16) 0.0307(17) 0.0138(18)
C00A 0.067(2) 0.062(2) 0.061(2) 0.0049(17) 0.0237(17) 0.0055(17)
C00B 0.047(8) 0.060(7) 0.048(4) -0.003(4) 0.021(5) 0.001(4)
C00C 0.068(2) 0.060(2) 0.059(2) 0.0156(17) 0.0187(17) 0.0041(17)
C00D 0.066(2) 0.075(2) 0.060(2) -0.0047(18) 0.0317(18) 0.0049(18)
C00E 0.091(3) 0.071(2) 0.0427(18) 0.0074(16) 0.0275(18) 0.006(2)
C00F 0.070(2) 0.070(2) 0.073(2) 0.0130(18) 0.0367(19) 0.0168(18)
C00G 0.086(3) 0.076(2) 0.0503(19) 0.0102(17) 0.0364(18) 0.029(2)
C00H 0.104(3) 0.077(2) 0.054(2) 0.0073(18) 0.041(2) 0.029(2)
C00I 0.073(2) 0.076(3) 0.088(3) -0.004(2) 0.037(2) 0.021(2)
C00J 0.073(2) 0.068(2) 0.083(3) 0.009(2) 0.026(2) 0.0169(19)
C00K 0.095(7) 0.080(6) 0.050(7) -0.003(6) 0.040(7) -0.016(5)
C00L 0.079(9) 0.081(9) 0.053(5) 0.010(5) 0.033(5) 0.007(6)
C00M 0.106(9) 0.076(8) 0.060(6) -0.011(6) 0.047(5) -0.006(5)
C00N 0.058(6) 0.081(6) 0.055(7) -0.007(5) 0.037(4) -0.006(4)
C00O 0.082(6) 0.083(7) 0.057(9) 0.003(7) 0.043(8) 0.003(5)
C00P 0.063(4) 0.050(4) 0.054(3) -0.009(3) 0.028(3) -0.001(3)
C00Q 0.047(4) 0.054(4) 0.041(4) -0.008(3) 0.018(3) -0.008(4)
C1 0.049(9) 0.060(8) 0.036(5) -0.004(5) 0.021(6) 0.009(5)
C2 0.061(8) 0.089(9) 0.056(7) -0.003(6) 0.041(5) -0.009(5)
C3 0.115(15) 0.093(15) 0.049(6) 0.008(7) 0.049(7) 0.015(9)
C4 0.077(7) 0.096(8) 0.074(12) 0.006(9) 0.055(10) 0.001(5)
C5 0.089(8) 0.066(7) 0.038(7) -0.007(6) 0.032(7) 0.009(5)
C6 0.096(15) 0.092(14) 0.061(11) 0.018(9) 0.059(12) 0.027(9)

loop_
_atom_type_symbol
_atom_type_description
_atom_type_scat_dispersion_real
_atom_type_scat_dispersion_imag
_atom_type_scat_source
C C 0.0033 0.0016 'International Tables Vol C Tables 4.2.6.8 and 6.1.1.4'
H H 0.0000 0.0000 'International Tables Vol C Tables 4.2.6.8 and 6.1.1.4'
F F 0.0171 0.0103 'International Tables Vol C Tables 4.2.6.8 and 6.1.1.4'
N N 0.0061 0.0033 'International Tables Vol C Tables 4.2.6.8 and 6.1.1.4'
O O 0.0106 0.0060 'International Tables Vol C Tables 4.2.6.8 and 6.1.1.4'

loop_
_geom_angle_atom_site_label_1
_geom_angle_atom_site_label_2
_geom_angle_atom_site_label_3
_geom_angle
_geom_angle_site_symmetry_1
_geom_angle_site_symmetry_3
_geom_angle_publ_flag
C00P O001 C004 119.7(3) . . ?
C00Q O001 C004 120.2(3) . . ?
C005 N002 C007 117.3(3) . . ?
O001 C004 C00F 117.6(3) . . ?
C008 C004 O001 120.9(3) . . ?
C008 C004 C00F 121.5(3) . . ?
N002 C005 C008 119.3(3) . . ?
N002 C005 C00G 123.8(3) . . ?
C00G C005 C008 116.9(3) . . ?
C009 C006 C007 117.8(3) . . ?
C00A C006 C007 119.5(3) . . ?
C00A C006 C009 122.6(3) . . ?
N002 C007 C006 122.6(3) . . ?
N002 C007 C00D 118.9(3) . . ?
C00D C007 C006 118.5(3) . . ?
C004 C008 C005 119.5(3) . . ?
C004 C008 C00H 117.9(3) . . ?
C00H C008 C005 122.6(3) . . ?
C006 C009 H009 120.3 . . ?
C00G C009 C006 119.4(3) . . ?
C00G C009 H009 120.3 . . ?
C006 C00A H00A 119.9 . . ?
C00J C00A C006 120.3(3) . . ?
C00J C00A H00A 119.9 . . ?
C00K C00B C00N 118.6(8) . . ?
C00K C00B C00P 119.3(11) . . ?
C00N C00B C00P 122.1(11) . . ?
C00E C00C H00C 120.8 . . ?
C00E C00C C00F 118.3(3) . . ?
C00F C00C H00C 120.8 . . ?
C007 C00D H00D 119.8 . . ?
C00I C00D C007 120.4(3) . . ?
C00I C00D H00D 119.8 . . ?
F003 C00E C00H 119.2(3) . . ?
C00C C00E F003 117.8(3) . . ?
C00C C00E C00H 123.1(3) . . ?
C004 C00F H00F 120.1 . . ?
C00C C00F C004 119.8(3) . . ?
C00C C00F H00F 120.1 . . ?
C005 C00G C00P 115.2(3) . . ?
C005 C00G C00Q 114.9(4) . . ?
C009 C00G C005 119.0(3) . . ?
C009 C00G C00P 122.6(3) . . ?
C009 C00G C00Q 121.5(4) . . ?
C008 C00H H00H 120.3 . . ?
C00E C00H C008 119.3(3) . . ?
C00E C00H H00H 120.3 . . ?
C00D C00I H00I 119.5 . . ?
C00D C00I C00J 121.0(3) . . ?
C00J C00I H00I 119.5 . . ?
C00A C00J C00I 120.2(3) . . ?
C00A C00J H00J 119.9 . . ?
C00I C00J H00J 119.9 . . ?
C00B C00K H00K 119.2 . . ?
C00B C00K C00M 121.6(10) . . ?
C00M C00K H00K 119.2 . . ?
C00M C00L H00L 120.4 . . ?
C00M C00L C00O 119.2(11) . . ?
C00O C00L H00L 120.4 . . ?
C00K C00M H00M 120.0 . . ?
C00L C00M C00K 120.0(11) . . ?
C00L C00M H00M 120.0 . . ?
C00B C00N H00N 119.7 . . ?
C00B C00N C00O 120.6(8) . . ?
C00O C00N H00N 119.7 . . ?
C00L C00O C00N 120.0(10) . . ?
C00L C00O H00O 120.0 . . ?
C00N C00O H00O 120.0 . . ?
O001 C00P C00B 113.0(7) . . ?
O001 C00P C00G 108.1(4) . . ?
O001 C00P H00P 107.2 . . ?
C00B C00P C00G 113.7(7) . . ?
C00B C00P H00P 107.2 . . ?
C00G C00P H00P 107.2 . . ?
O001 C00Q C00G 111.9(5) . . ?
O001 C00Q H00Q 108.6 . . ?
O001 C00Q C1 110.0(9) . . ?
C00G C00Q H00Q 108.6 . . ?
C1 C00Q C00G 109.0(9) . . ?
C1 C00Q H00Q 108.6 . . ?
C2 C1 C00Q 120.5(12) . . ?
C5 C1 C00Q 119.8(14) . . ?
C5 C1 C2 119.6(10) . . ?
C1 C2 H2 120.5 . . ?
C1 C2 C4 118.9(12) . . ?
C4 C2 H2 120.5 . . ?
C5 C3 H3 120.0 . . ?
C6 C3 H3 120.0 . . ?
C6 C3 C5 120.0(12) . . ?
C2 C4 H4 119.2 . . ?
C6 C4 C2 121.6(13) . . ?
C6 C4 H4 119.2 . . ?
C1 C5 C3 121.2(13) . . ?
C1 C5 H5 119.4 . . ?
C3 C5 H5 119.4 . . ?
C3 C6 C4 118.6(11) . . ?
C3 C6 H6 120.7 . . ?
C4 C6 H6 120.7 . . ?

loop_
_geom_bond_atom_site_label_1
_geom_bond_atom_site_label_2
_geom_bond_distance
_geom_bond_site_symmetry_2
_geom_bond_publ_flag
O001 C004 1.378(4) . ?
O001 C00P 1.362(6) . ?
O001 C00Q 1.321(7) . ?
N002 C005 1.311(4) . ?
N002 C007 1.371(4) . ?
F003 C00E 1.356(4) . ?
C004 C008 1.375(4) . ?
C004 C00F 1.378(4) . ?
C005 C008 1.473(4) . ?
C005 C00G 1.422(4) . ?
C006 C007 1.412(4) . ?
C006 C009 1.408(4) . ?
C006 C00A 1.408(4) . ?
C007 C00D 1.412(4) . ?
C008 C00H 1.390(4) . ?
C009 H009 0.9300 . ?
C009 C00G 1.353(4) . ?
C00A H00A 0.9300 . ?
C00A C00J 1.358(5) . ?
C00B C00K 1.362(11) . ?
C00B C00N 1.373(10) . ?
C00B C00P 1.491(9) . ?
C00C H00C 0.9300 . ?
C00C C00E 1.351(5) . ?
C00C C00F 1.376(4) . ?
C00D H00D 0.9300 . ?
C00D C00I 1.352(5) . ?
C00E C00H 1.362(5) . ?
C00F H00F 0.9300 . ?
C00G C00P 1.590(6) . ?
C00G C00Q 1.564(7) . ?
C00H H00H 0.9300 . ?
C00I H00I 0.9300 . ?
C00I C00J 1.400(5) . ?
C00J H00J 0.9300 . ?
C00K H00K 0.9300 . ?
C00K C00M 1.382(11) . ?
C00L H00L 0.9300 . ?
C00L C00M 1.367(11) . ?
C00L C00O 1.382(11) . ?
C00M H00M 0.9300 . ?
C00N H00N 0.9300 . ?
C00N C00O 1.389(10) . ?
C00O H00O 0.9300 . ?
C00P H00P 0.9800 . ?
C00Q H00Q 0.9800 . ?
C00Q C1 1.500(10) . ?
C1 C2 1.371(12) . ?
C1 C5 1.362(11) . ?
C2 H2 0.9300 . ?
C2 C4 1.392(12) . ?
C3 H3 0.9300 . ?
C3 C5 1.396(13) . ?
C3 C6 1.357(15) . ?
C4 H4 0.9300 . ?
C4 C6 1.387(13) . ?
C5 H5 0.9300 . ?
C6 H6 0.9300 . ?

loop_
_geom_torsion_atom_site_label_1
_geom_torsion_atom_site_label_2
_geom_torsion_atom_site_label_3
_geom_torsion_atom_site_label_4
_geom_torsion
_geom_torsion_site_symmetry_1
_geom_torsion_site_symmetry_2
_geom_torsion_site_symmetry_3
_geom_torsion_site_symmetry_4
_geom_torsion_publ_flag
O001 C004 C008 C005 -2.5(5) . . . . ?
O001 C004 C008 C00H 178.9(3) . . . . ?
O001 C004 C00F C00C -178.7(3) . . . . ?
O001 C00Q C1 C2 66.2(18) . . . . ?
O001 C00Q C1 C5 -114.1(17) . . . . ?
N002 C005 C008 C004 -177.2(3) . . . . ?
N002 C005 C008 C00H 1.3(5) . . . . ?
N002 C005 C00G C009 1.8(6) . . . . ?
N002 C005 C00G C00P -158.6(4) . . . . ?
N002 C005 C00G C00Q 158.2(4) . . . . ?
N002 C007 C00D C00I -178.3(3) . . . . ?
F003 C00E C00H C008 179.5(3) . . . . ?
C004 O001 C00P C00B 176.2(7) . . . . ?
C004 O001 C00P C00G 49.4(6) . . . . ?
C004 O001 C00Q C00G -44.6(7) . . . . ?
C004 O001 C00Q C1 -165.9(8) . . . . ?
C004 C008 C00H C00E 0.7(5) . . . . ?
C005 N002 C007 C006 -0.5(4) . . . . ?
C005 N002 C007 C00D 178.2(3) . . . . ?
C005 C008 C00H C00E -177.8(3) . . . . ?
C005 C00G C00P O001 -46.2(6) . . . . ?
C005 C00G C00P C00B -172.6(7) . . . . ?
C005 C00G C00Q O001 42.6(7) . . . . ?
C005 C00G C00Q C1 164.5(8) . . . . ?
C006 C007 C00D C00I 0.5(5) . . . . ?
C006 C009 C00G C005 -1.0(6) . . . . ?
C006 C009 C00G C00P 157.9(4) . . . . ?
C006 C009 C00G C00Q -155.7(5) . . . . ?
C006 C00A C00J C00I 0.6(6) . . . . ?
C007 N002 C005 C008 179.2(3) . . . . ?
C007 N002 C005 C00G -1.0(5) . . . . ?
C007 C006 C009 C00G -0.4(5) . . . . ?
C007 C006 C00A C00J -1.0(5) . . . . ?
C007 C00D C00I C00J -0.9(6) . . . . ?
C008 C004 C00F C00C 2.0(5) . . . . ?
C008 C005 C00G C009 -178.4(3) . . . . ?
C008 C005 C00G C00P 21.2(5) . . . . ?
C008 C005 C00G C00Q -22.0(5) . . . . ?
C009 C006 C007 N002 1.2(5) . . . . ?
C009 C006 C007 C00D -177.5(3) . . . . ?
C009 C006 C00A C00J 176.8(3) . . . . ?
C009 C00G C00P O001 154.2(4) . . . . ?
C009 C00G C00P C00B 27.7(9) . . . . ?
C009 C00G C00Q O001 -161.7(5) . . . . ?
C009 C00G C00Q C1 -39.8(10) . . . . ?
C00A C006 C007 N002 179.2(3) . . . . ?
C00A C006 C007 C00D 0.4(5) . . . . ?
C00A C006 C009 C00G -178.3(3) . . . . ?
C00B C00K C00M C00L 0(3) . . . . ?
C00B C00N C00O C00L 0.7(19) . . . . ?
C00C C00E C00H C008 0.4(6) . . . . ?
C00D C00I C00J C00A 0.3(6) . . . . ?
C00E C00C C00F C004 -0.9(5) . . . . ?
C00F C004 C008 C005 176.7(3) . . . . ?
C00F C004 C008 C00H -1.9(5) . . . . ?
C00F C00C C00E F003 -179.4(3) . . . . ?
C00F C00C C00E C00H -0.3(6) . . . . ?
C00G C005 C008 C004 3.0(5) . . . . ?
C00G C005 C008 C00H -178.5(3) . . . . ?
C00G C00Q C1 C2 -56.8(19) . . . . ?
C00G C00Q C1 C5 122.9(17) . . . . ?
C00K C00B C00N C00O 0(2) . . . . ?
C00K C00B C00P O001 -52.0(16) . . . . ?
C00K C00B C00P C00G 71.9(16) . . . . ?
C00M C00L C00O C00N -1(2) . . . . ?
C00N C00B C00K C00M 0(3) . . . . ?
C00N C00B C00P O001 127.3(12) . . . . ?
C00N C00B C00P C00G -108.8(13) . . . . ?
C00O C00L C00M C00K 0(2) . . . . ?
C00P O001 C004 C008 -27.6(6) . . . . ?
C00P O001 C004 C00F 153.2(5) . . . . ?
C00P C00B C00K C00M 179.0(16) . . . . ?
C00P C00B C00N C00O -179.4(12) . . . . ?
C00Q O001 C004 C008 26.2(6) . . . . ?
C00Q O001 C004 C00F -153.0(5) . . . . ?
C00Q C1 C2 C4 -176.8(15) . . . . ?
C00Q C1 C5 C3 176.3(18) . . . . ?
C1 C2 C4 C6 -1(3) . . . . ?
C2 C1 C5 C3 -4(3) . . . . ?
C2 C4 C6 C3 -2(3) . . . . ?
C5 C1 C2 C4 4(3) . . . . ?
C5 C3 C6 C4 1(3) . . . . ?
C6 C3 C5 C1 1(3) . . . . ?
